data_1010843
loop_
_publ_author_name
'Brill, R'
'Mark, H'

_publ_section_title
;
Roentgenographische Studien am Abbau komplexer Eisencyanide.
;
_journal_coden_ASTM ZPCLAH
_journal_name_full
;
Zeitschrift fuer Physikalische Chemie (Leipzig)
;
_journal_page_first 443
_journal_page_last 455
_journal_volume 133
_journal_year 1928
_chemical_formula_structural '(N H4)4 Fe (C N)6'
_chemical_formula_sum 'C6 H16 Fe N10'
_chemical_name_systematic 'Tetrakis(ammonium) iron cyanide'
_cell_angle_alpha 90
_cell_angle_beta 90
_cell_angle_gamma 90
_cell_formula_units_Z 0
_cell_length_a 2.863
_cell_length_b 2.863
_cell_length_c 2.863
_cell_volume 23.5
_cod_database_code 1010843

loop_
_atom_site_label
_atom_site_fract_x
_atom_site_fract_y
_atom_site_fract_z
? ? ? ?

loop_
_cod_changelog_entry_id
_cod_changelog_entry_author
_cod_changelog_entry_date
_cod_changelog_entry_text
1 'Vaitkus, Antanas' 2022-09-25T21:25:00+03:00
;
 Corrected the summary chemical formula by changing it from 'H16 Fe N10'
 to 'C6 H16 Fe N10'.
;
